data_4305174
loop_
_publ_author_name
'Shengliang Zhao'
'Shamindri M. Arachchige'
'Carla Slebodnick'
'Karen J. Brewer'

_publ_contact_author_address
;Department of Chemistry (0212)
Virginia Polytechnic Institute and State University
Blacksburg, VA 24061
;
_publ_contact_author_email kbrewer@vt.edu
_publ_contact_author_fax 540-231-3255
_publ_contact_author_name 'Brewer, Karen J.'
_publ_contact_author_phone 540-231-6579
_publ_section_title
;
Synthesis and Study of the Spectroscopic and Redox Properties of
RuII,PtII Mixed-Metal Complexes Bridged by
2,3,5,6-Tetrakis(2-pyridyl)pyrazine
;
_journal_name_full 'Inorganic Chemistry'
_journal_page_first 6144
_journal_page_last 6152
_journal_paper_doi 10.1021/ic7023296
_journal_volume 47
_journal_year 2008
_chemical_formula_moiety 'C48 H32 Cl2 N12 Pt2 Ru, C4 H10 O, 4(F6 P), 2(C2 H3 N)'
_chemical_formula_sum 'C56 H48 Cl2 F24 N14 O P4 Pt2 Ru'
_chemical_formula_weight 2075.11
_chemical_name_systematic
; 
 ? 
;
_space_group_IT_number 14
_symmetry_cell_setting monoclinic
_symmetry_space_group_name_Hall '-P 2ybc'
_symmetry_space_group_name_H-M 'P 1 21/c 1'
_atom_sites_solution_hydrogens geom
_atom_sites_solution_primary direct
_atom_sites_solution_secondary difmap
_audit_creation_method SHELXL-97
_cell_angle_alpha 90.00
_cell_angle_beta 103.4360(10)
_cell_angle_gamma 90.00
_cell_formula_units_Z 4
_cell_length_a 12.4793(2)
_cell_length_b 24.3668(5)
_cell_length_c 22.5775(4)
_cell_measurement_reflns_used 11638
_cell_measurement_temperature 100(2)
_cell_measurement_theta_max 28.53
_cell_measurement_theta_min 3.76
_cell_volume 6677.5(2)
_computing_cell_refinement 'CrysAlisPro (Oxford Diffraction, 2007)'
_computing_data_collection 'CrysAlisPro (Oxford Diffraction, 2007)'
_computing_data_reduction 'CrysAlisPro (Oxford Diffraction, 2007)'
_computing_molecular_graphics 'Bruker SHELXTL'
_computing_publication_material 'Bruker SHELXTL'
_computing_structure_refinement 'SHELXL-97 (Sheldrick, 1997)'
_computing_structure_solution 'SHELXS-97 (Sheldrick, 1990)'
_diffrn_ambient_temperature 100(2)
_diffrn_detector CCD
_diffrn_detector_type 'Oxford Diffraction Sapphire 3 CCD'
_diffrn_measured_fraction_theta_full 0.995
_diffrn_measured_fraction_theta_max 0.995
_diffrn_measurement_device '\k-geometry diffractometer'
_diffrn_measurement_device_type 'Oxford Diffraction Gemini'
_diffrn_measurement_method 'phi and omega scans'
_diffrn_radiation_monochromator graphite
_diffrn_radiation_probe x-ray
_diffrn_radiation_type MoK\a
_diffrn_radiation_wavelength 0.71073
_diffrn_reflns_av_R_equivalents 0.0676
_diffrn_reflns_av_sigmaI/netI 0.0893
_diffrn_reflns_limit_h_max 9
_diffrn_reflns_limit_h_min -14
_diffrn_reflns_limit_k_max 29
_diffrn_reflns_limit_k_min -25
_diffrn_reflns_limit_l_max 26
_diffrn_reflns_limit_l_min -26
_diffrn_reflns_number 39337
_diffrn_reflns_theta_full 25.03
_diffrn_reflns_theta_max 25.03
_diffrn_reflns_theta_min 3.92
_diffrn_source 'fine-focus sealed tube'
_diffrn_source_current 40
_diffrn_source_voltage 50
_diffrn_standards_decay_% <2%
_diffrn_standards_interval_count 50
_diffrn_standards_number 2
_exptl_absorpt_coefficient_mu 4.700
_exptl_absorpt_correction_T_max 0.95
_exptl_absorpt_correction_T_min 0.59
_exptl_absorpt_correction_type gaussian
_exptl_absorpt_process_details 'CrysAlisPro (Oxford Diffraction, 2007)'
_exptl_crystal_colour black
_exptl_crystal_density_diffrn 2.064
_exptl_crystal_density_method 'not measured'
_exptl_crystal_description plate
_exptl_crystal_F_000 4000
_exptl_crystal_size_max 0.29
_exptl_crystal_size_mid 0.11
_exptl_crystal_size_min 0.01
_refine_diff_density_max 1.942
_refine_diff_density_min -1.129
_refine_diff_density_rms 0.186
_refine_ls_extinction_method none
_refine_ls_goodness_of_fit_ref 1.098
_refine_ls_hydrogen_treatment constr
_refine_ls_matrix_type full
_refine_ls_number_parameters 916
_refine_ls_number_reflns 11739
_refine_ls_number_restraints 0
_refine_ls_restrained_S_all 1.098
_refine_ls_R_factor_all 0.0955
_refine_ls_R_factor_gt 0.0605
_refine_ls_shift/su_max 0.003
_refine_ls_shift/su_mean 0.000
_refine_ls_structure_factor_coef Fsqd
_refine_ls_weighting_details 'calc w=1/[\s^2^(Fo^2^)+(0.0494P)^2^+0.0000P] where P=(Fo^2^+2Fc^2^)/3'
_refine_ls_weighting_scheme calc
_refine_ls_wR_factor_gt 0.1111
_refine_ls_wR_factor_ref 0.1268
_reflns_number_gt 8771
_reflns_number_total 11739
_reflns_threshold_expression >2sigma(I)
_cod_data_source_file ic7023296-file001_1.cif
_cod_data_source_block cs1081
_cod_depositor_comments
;
The following automatic conversions were performed:
'_symmetry_cell_setting' value 'Monoclinic' changed to 'monoclinic'
according to '/home/saulius/struct/CIF-dictionaries/cif_core.dic'
dictionary named 'cif_core.dic' version 2.4.1 from
2010-06-29.

'_exptl_absorpt_correction_type' value 'Gaussian' changed to
'gaussian' according to
'/home/saulius/struct/CIF-dictionaries/cif_core.dic' dictionary named
'cif_core.dic' version 2.4.1 from 2010-06-29.

Automatic conversion script
Id: cif_fix_enum 1527 2010-12-29 10:47:43Z saulius 
;
_cod_original_sg_symbol_H-M 'P 21/c'
_cod_database_code 4305174

loop_
_symmetry_equiv_pos_as_xyz
'x, y, z'
'-x, y+1/2, -z+1/2'
'-x, -y, -z'
'x, -y-1/2, z-1/2'

loop_
_atom_site_label
_atom_site_type_symbol
_atom_site_fract_x
_atom_site_fract_y
_atom_site_fract_z
_atom_site_U_iso_or_equiv
_atom_site_adp_type
_atom_site_occupancy
_atom_site_symmetry_multiplicity
_atom_site_calc_flag
_atom_site_refinement_flags
_atom_site_disorder_assembly
_atom_site_disorder_group
Ru1 Ru 0.15348(6) 0.69559(3) 0.88843(3) 0.01525(19) Uani 1 1 d . . .
Pt1 Pt 0.47965(3) 0.727469(17) 1.158888(17) 0.01752(11) Uani 1 1 d . . .
Pt2 Pt -0.20099(3) 0.68923(2) 0.623997(17) 0.02433(13) Uani 1 1 d . . .
Cl1 Cl 0.57187(19) 0.74298(12) 1.25768(11) 0.0263(6) Uani 1 1 d . . .
Cl2 Cl -0.32030(19) 0.69114(14) 0.52989(11) 0.0378(8) Uani 1 1 d . . .
N1 N 0.3966(6) 0.7162(3) 1.0767(3) 0.0177(19) Uani 1 1 d . . .
N2 N 0.2621(6) 0.7023(3) 0.9675(4) 0.0178(19) Uani 1 1 d . . .
N3 N 0.4514(6) 0.6479(3) 1.1649(3) 0.0163(18) Uani 1 1 d . . .
N4 N 0.4852(6) 0.8034(4) 1.1262(3) 0.020(2) Uani 1 1 d . . .
N5 N 0.1001(6) 0.6344(3) 0.9386(3) 0.0188(19) Uani 1 1 d . . .
N6 N 0.2531(6) 0.7594(3) 0.8707(3) 0.0180(19) Uani 1 1 d . . .
N7 N 0.0435(6) 0.6902(3) 0.8094(4) 0.0185(19) Uani 1 1 d . . .
N8 N -0.1006(6) 0.6881(4) 0.7031(3) 0.0186(19) Uani 1 1 d . . .
N9 N 0.2328(6) 0.6432(4) 0.8404(3) 0.021(2) Uani 1 1 d . . .
N10 N 0.0282(6) 0.7450(3) 0.9059(3) 0.0153(18) Uani 1 1 d . . .
N11 N -0.1296(6) 0.6165(4) 0.6170(4) 0.033(2) Uani 1 1 d . . .
N12 N -0.2372(6) 0.7621(4) 0.6537(4) 0.027(2) Uani 1 1 d . . .
C1 C 0.3458(8) 0.6664(4) 1.0647(4) 0.018(2) Uani 1 1 d . . .
C2 C 0.2602(7) 0.6641(4) 1.0104(4) 0.017(2) Uani 1 1 d . . .
C3 C 0.3878(7) 0.7573(4) 1.0366(4) 0.015(2) Uani 1 1 d . . .
C4 C 0.3307(7) 0.7467(4) 0.9768(4) 0.014(2) Uani 1 1 d . . .
C5 C 0.4936(8) 0.6121(5) 1.2093(5) 0.027(3) Uani 1 1 d . . .
H5 H 0.5346 0.6263 1.2471 0.033 Uiso 1 1 calc R . .
C6 C 0.4808(8) 0.5559(5) 1.2034(5) 0.026(3) Uani 1 1 d . . .
H6 H 0.5109 0.5325 1.2368 0.032 Uiso 1 1 calc R . .
C7 C 0.4239(8) 0.5338(5) 1.1486(5) 0.029(3) Uani 1 1 d . . .
H7 H 0.4181 0.4952 1.1426 0.035 Uiso 1 1 calc R . .
C8 C 0.3760(8) 0.5697(4) 1.1030(5) 0.024(2) Uani 1 1 d . . .
H8 H 0.3347 0.5559 1.0652 0.028 Uiso 1 1 calc R . .
C9 C 0.3873(7) 0.6243(5) 1.1115(4) 0.021(2) Uani 1 1 d . . .
C10 C 0.5243(7) 0.8491(5) 1.1581(5) 0.027(3) Uani 1 1 d . . .
H10 H 0.5635 0.8451 1.1993 0.032 Uiso 1 1 calc R . .
C11 C 0.5097(8) 0.9006(5) 1.1338(5) 0.026(3) Uani 1 1 d . . .
H11 H 0.5405 0.9316 1.1572 0.031 Uiso 1 1 calc R . .
C12 C 0.4492(8) 0.9067(5) 1.0744(5) 0.030(3) Uani 1 1 d . . .
H12 H 0.4338 0.9422 1.0573 0.036 Uiso 1 1 calc R . .
C13 C 0.4117(7) 0.8608(4) 1.0405(4) 0.019(2) Uani 1 1 d . . .
H13 H 0.3726 0.8644 0.9993 0.023 Uiso 1 1 calc R . .
C14 C 0.4316(7) 0.8086(5) 1.0673(4) 0.021(2) Uani 1 1 d . . .
C15 C 0.1618(7) 0.6292(4) 0.9969(4) 0.018(2) Uani 1 1 d . . .
C16 C 0.1235(7) 0.5978(4) 1.0391(4) 0.019(2) Uani 1 1 d . . .
H16 H 0.1660 0.5950 1.0798 0.023 Uiso 1 1 calc R . .
C17 C 0.0263(8) 0.5711(5) 1.0226(5) 0.028(3) Uani 1 1 d . . .
H17 H 0.0000 0.5500 1.0516 0.033 Uiso 1 1 calc R . .
C18 C -0.0337(8) 0.5746(4) 0.9644(5) 0.023(2) Uani 1 1 d . . .
H18 H -0.1009 0.5549 0.9518 0.028 Uiso 1 1 calc R . .
C19 C 0.0043(7) 0.6070(5) 0.9237(4) 0.025(3) Uani 1 1 d . . .
H19 H -0.0393 0.6101 0.8833 0.030 Uiso 1 1 calc R . .
C20 C 0.3354(7) 0.7743(4) 0.9188(4) 0.016(2) Uani 1 1 d . . .
C21 C 0.4234(7) 0.8065(4) 0.9129(4) 0.019(2) Uani 1 1 d . . .
H21 H 0.4805 0.8155 0.9473 0.023 Uiso 1 1 calc R . .
C22 C 0.4259(8) 0.8253(5) 0.8545(4) 0.025(3) Uani 1 1 d . . .
H22 H 0.4857 0.8468 0.8483 0.030 Uiso 1 1 calc R . .
C23 C 0.3381(8) 0.8116(5) 0.8057(5) 0.027(3) Uani 1 1 d . . .
H23 H 0.3362 0.8248 0.7658 0.032 Uiso 1 1 calc R . .
C24 C 0.2552(8) 0.7791(4) 0.8162(4) 0.022(2) Uani 1 1 d . . .
H24 H 0.1961 0.7701 0.7828 0.027 Uiso 1 1 calc R . .
C25 C 0.0623(7) 0.6550(4) 0.7660(4) 0.016(2) Uani 1 1 d . . .
C26 C -0.0241(7) 0.6486(4) 0.7144(4) 0.021(2) Uani 1 1 d . . .
C27 C -0.0437(7) 0.7252(4) 0.8007(4) 0.016(2) Uani 1 1 d . . .
C28 C -0.1110(7) 0.7295(4) 0.7412(4) 0.015(2) Uani 1 1 d . . .
C29 C 0.3381(7) 0.6281(4) 0.8562(4) 0.022(2) Uani 1 1 d . . .
H29 H 0.3787 0.6358 0.8964 0.027 Uiso 1 1 calc R . .
C30 C 0.3908(8) 0.6018(5) 0.8172(5) 0.028(3) Uani 1 1 d . . .
H30 H 0.4656 0.5909 0.8307 0.034 Uiso 1 1 calc R . .
C31 C 0.3331(8) 0.5913(5) 0.7578(5) 0.031(3) Uani 1 1 d . . .
H31 H 0.3681 0.5737 0.7298 0.037 Uiso 1 1 calc R . .
C32 C 0.2244(8) 0.6069(4) 0.7403(4) 0.021(2) Uani 1 1 d . . .
H32 H 0.1831 0.5997 0.7001 0.025 Uiso 1 1 calc R . .
C33 C 0.1757(7) 0.6328(4) 0.7815(4) 0.018(2) Uani 1 1 d . . .
C34 C 0.0179(7) 0.7628(4) 0.9602(4) 0.020(2) Uani 1 1 d . . .
H34 H 0.0783 0.7588 0.9943 0.023 Uiso 1 1 calc R . .
C35 C -0.0779(8) 0.7867(5) 0.9682(5) 0.032(3) Uani 1 1 d . . .
H35 H -0.0815 0.8010 1.0069 0.038 Uiso 1 1 calc R . .
C36 C -0.1676(7) 0.7898(4) 0.9203(4) 0.020(2) Uani 1 1 d . . .
H36 H -0.2355 0.8039 0.9260 0.024 Uiso 1 1 calc R . .
C37 C -0.1589(7) 0.7726(4) 0.8645(4) 0.021(2) Uani 1 1 d . . .
H37 H -0.2198 0.7756 0.8304 0.025 Uiso 1 1 calc R . .
C38 C -0.0594(7) 0.7504(4) 0.8577(4) 0.017(2) Uani 1 1 d . . .
C39 C -0.0464(8) 0.6037(5) 0.6678(5) 0.031(3) Uani 1 1 d . . .
C40 C 0.0019(9) 0.5537(5) 0.6732(5) 0.038(3) Uani 1 1 d . . .
H40 H 0.0560 0.5448 0.7090 0.046 Uiso 1 1 calc R . .
C41 C -0.0271(10) 0.5149(6) 0.6266(7) 0.069(5) Uani 1 1 d . . .
H41 H 0.0063 0.4796 0.6299 0.082 Uiso 1 1 calc R . .
C42 C -0.1060(12) 0.5300(7) 0.5759(7) 0.073(5) Uani 1 1 d . . .
H42 H -0.1255 0.5054 0.5425 0.088 Uiso 1 1 calc R . .
C43 C -0.1568(10) 0.5802(6) 0.5730(6) 0.055(4) Uani 1 1 d . . .
H43 H -0.2132 0.5890 0.5381 0.066 Uiso 1 1 calc R . .
C44 C -0.1817(7) 0.7747(5) 0.7114(4) 0.020(2) Uani 1 1 d . . .
C45 C -0.1840(7) 0.8258(4) 0.7349(5) 0.022(2) Uani 1 1 d . . .
H45 H -0.1435 0.8338 0.7751 0.026 Uiso 1 1 calc R . .
C46 C -0.2467(8) 0.8665(5) 0.6994(5) 0.031(3) Uani 1 1 d . . .
H46 H -0.2489 0.9026 0.7149 0.037 Uiso 1 1 calc R . .
C47 C -0.3047(8) 0.8536(6) 0.6420(5) 0.035(3) Uani 1 1 d . . .
H47 H -0.3494 0.8806 0.6177 0.042 Uiso 1 1 calc R . .
C48 C -0.2986(8) 0.8028(6) 0.6201(5) 0.031(3) Uani 1 1 d . . .
H48 H -0.3383 0.7948 0.5798 0.038 Uiso 1 1 calc R . .
P1 P 0.1310(2) 0.74453(13) 0.13753(12) 0.0250(7) Uani 1 1 d . . .
F1 F 0.1967(4) 0.7589(3) 0.0861(2) 0.0289(15) Uani 1 1 d . . .
F2 F 0.0626(5) 0.8004(3) 0.1208(3) 0.0370(17) Uani 1 1 d . . .
F3 F 0.0394(4) 0.7122(3) 0.0888(3) 0.0371(17) Uani 1 1 d . . .
F4 F 0.0641(4) 0.7313(3) 0.1890(2) 0.0307(15) Uani 1 1 d . . .
F5 F 0.2009(4) 0.6889(3) 0.1540(3) 0.0295(15) Uani 1 1 d . . .
F6 F 0.2215(4) 0.7769(3) 0.1862(3) 0.0313(15) Uani 1 1 d . . .
P2 P 0.2408(2) 0.43335(14) 0.21712(14) 0.0304(7) Uani 1 1 d . . .
F7 F 0.3693(4) 0.4224(3) 0.2231(3) 0.0396(17) Uani 1 1 d . . .
F8 F 0.2278(5) 0.4492(3) 0.1478(3) 0.050(2) Uani 1 1 d . . .
F9 F 0.2666(5) 0.4954(3) 0.2364(4) 0.057(2) Uani 1 1 d . . .
F10 F 0.1114(5) 0.4435(3) 0.2103(3) 0.051(2) Uani 1 1 d . . .
F11 F 0.2146(5) 0.3708(3) 0.1976(3) 0.0468(18) Uani 1 1 d . . .
F12 F 0.2533(5) 0.4171(3) 0.2866(3) 0.048(2) Uani 1 1 d . . .
P3 P 0.7211(3) 0.55025(15) 0.37154(15) 0.0433(9) Uani 1 1 d . . .
F13 F 0.6041(6) 0.5237(4) 0.3451(4) 0.081(3) Uani 1 1 d . . .
F14 F 0.7529(9) 0.5366(5) 0.3099(5) 0.119(4) Uani 1 1 d . . .
F15 F 0.6795(7) 0.6059(4) 0.3427(6) 0.118(4) Uani 1 1 d . . .
F16 F 0.8371(6) 0.5759(4) 0.3980(5) 0.095(3) Uani 1 1 d . . .
F17 F 0.7690(10) 0.4926(5) 0.3894(8) 0.160(6) Uani 1 1 d . . .
F18 F 0.6884(10) 0.5627(10) 0.4294(5) 0.239(11) Uani 1 1 d . . .
P4 P 0.7394(3) 0.51115(15) 0.06675(17) 0.0424(9) Uani 1 1 d . . .
F19 F 0.7048(7) 0.5147(3) 0.1299(3) 0.071(2) Uani 1 1 d . . .
F20 F 0.6758(6) 0.4544(3) 0.0504(3) 0.0513(19) Uani 1 1 d . . .
F21 F 0.8053(6) 0.5681(3) 0.0816(4) 0.066(2) Uani 1 1 d . . .
F22 F 0.7752(8) 0.5078(4) 0.0044(5) 0.091(3) Uani 1 1 d . . .
F23 F 0.6331(6) 0.5440(4) 0.0364(4) 0.072(3) Uani 1 1 d . . .
F24 F 0.8462(7) 0.4795(4) 0.0979(6) 0.125(5) Uani 1 1 d . . .
N13 N 0.5265(8) 0.6689(4) 0.9808(4) 0.042(3) Uani 1 1 d . . .
C49 C 0.6040(10) 0.6610(5) 0.9651(5) 0.036(3) Uani 1 1 d . . .
C50 C 0.7054(12) 0.6489(7) 0.9469(9) 0.084(6) Uani 1 1 d . . .
H50A H 0.7683 0.6594 0.9797 0.126 Uiso 1 1 calc R . .
H50B H 0.7074 0.6696 0.9100 0.126 Uiso 1 1 calc R . .
H50C H 0.7090 0.6095 0.9388 0.126 Uiso 1 1 calc R . .
N14 N 0.0589(10) 0.8704(8) 0.7941(6) 0.088(5) Uani 1 1 d . . .
C51 C 0.0510(11) 0.8908(7) 0.7492(8) 0.061(5) Uani 1 1 d . . .
C52 C 0.0421(12) 0.9190(7) 0.6901(8) 0.069(5) Uani 1 1 d . . .
H52A H 0.1160 0.9281 0.6851 0.104 Uiso 1 1 calc R . .
H52B H -0.0009 0.9527 0.6892 0.104 Uiso 1 1 calc R . .
H52C H 0.0054 0.8947 0.6569 0.104 Uiso 1 1 calc R . .
O1 O 0.7641(11) 0.4268(6) 0.5476(7) 0.120(5) Uiso 1 1 d . . .
C53 C 0.6358(10) 0.4673(6) 0.5968(7) 0.058(4) Uiso 1 1 d . . .
H53A H 0.6366 0.4919 0.5625 0.087 Uiso 1 1 calc R . .
H53B H 0.6331 0.4892 0.6329 0.087 Uiso 1 1 calc R . .
H53C H 0.5709 0.4435 0.5865 0.087 Uiso 1 1 calc R . .
C54 C 0.7397(16) 0.4323(10) 0.6100(10) 0.115(7) Uiso 1 1 d . . .
H54A H 0.8007 0.4508 0.6389 0.138 Uiso 1 1 calc R . .
H54B H 0.7262 0.3960 0.6267 0.138 Uiso 1 1 calc R . .
C55 C 0.8519(12) 0.3857(7) 0.5455(7) 0.066(4) Uiso 1 1 d . . .
H55A H 0.8228 0.3478 0.5453 0.079 Uiso 1 1 calc R . .
H55B H 0.9150 0.3899 0.5810 0.079 Uiso 1 1 calc R . .
C56 C 0.8874(16) 0.3980(9) 0.4849(10) 0.119(7) Uiso 1 1 d . . .
H56A H 0.8761 0.4371 0.4750 0.178 Uiso 1 1 calc R . .
H56B H 0.8428 0.3759 0.4519 0.178 Uiso 1 1 calc R . .
H56C H 0.9654 0.3888 0.4898 0.178 Uiso 1 1 calc R . .

loop_
_atom_site_aniso_label
_atom_site_aniso_U_11
_atom_site_aniso_U_22
_atom_site_aniso_U_33
_atom_site_aniso_U_23
_atom_site_aniso_U_13
_atom_site_aniso_U_12
Ru1 0.0114(4) 0.0212(5) 0.0118(4) 0.0000(3) -0.0001(3) 0.0000(3)
Pt1 0.01454(19) 0.0243(3) 0.01210(19) 0.00106(18) -0.00015(14) -0.00166(17)
Pt2 0.0131(2) 0.0453(3) 0.0130(2) -0.00231(19) -0.00009(15) -0.00054(19)
Cl1 0.0239(13) 0.0388(18) 0.0130(12) 0.0015(11) -0.0020(10) -0.0062(12)
Cl2 0.0181(13) 0.080(3) 0.0130(13) -0.0040(14) -0.0018(10) 0.0017(14)
N1 0.016(4) 0.021(5) 0.017(4) -0.003(4) 0.007(3) -0.006(4)
N2 0.015(4) 0.020(5) 0.020(5) 0.001(4) 0.008(3) -0.003(4)
N3 0.019(4) 0.019(5) 0.005(4) 0.000(3) -0.008(3) 0.006(4)
N4 0.015(4) 0.036(6) 0.007(4) -0.005(4) -0.002(3) 0.004(4)
N5 0.018(4) 0.020(5) 0.016(4) -0.004(4) -0.001(3) 0.001(4)
N6 0.016(4) 0.025(6) 0.013(4) 0.004(4) 0.003(3) 0.004(4)
N7 0.017(4) 0.018(5) 0.021(5) 0.001(4) 0.006(3) -0.001(4)
N8 0.014(4) 0.025(5) 0.015(4) 0.001(4) 0.002(3) 0.007(4)
N9 0.016(4) 0.028(6) 0.016(4) 0.000(4) 0.000(3) -0.001(4)
N10 0.011(4) 0.026(5) 0.009(4) 0.004(4) 0.003(3) -0.001(3)
N11 0.019(4) 0.055(7) 0.022(5) -0.016(5) -0.001(4) -0.001(4)
N12 0.017(4) 0.048(7) 0.014(5) 0.005(4) -0.003(3) 0.003(4)
C1 0.027(5) 0.012(6) 0.017(5) -0.001(4) 0.007(4) 0.002(4)
C2 0.013(5) 0.029(7) 0.010(5) -0.007(4) 0.007(4) 0.002(4)
C3 0.013(5) 0.020(6) 0.012(5) -0.003(4) 0.003(4) -0.002(4)
C4 0.009(4) 0.010(6) 0.020(5) 0.001(4) -0.003(4) 0.007(4)
C5 0.028(6) 0.039(8) 0.014(5) -0.007(5) 0.004(4) -0.001(5)
C6 0.029(6) 0.030(7) 0.019(6) 0.007(5) 0.004(5) -0.003(5)
C7 0.026(6) 0.022(7) 0.034(7) -0.002(5) -0.002(5) -0.001(5)
C8 0.024(5) 0.020(7) 0.025(6) -0.002(5) 0.002(4) -0.012(5)
C9 0.005(4) 0.040(8) 0.021(6) 0.007(5) 0.004(4) -0.005(5)
C10 0.012(5) 0.046(8) 0.020(6) -0.005(5) -0.002(4) -0.002(5)
C11 0.021(5) 0.018(7) 0.034(6) -0.002(5) -0.004(5) 0.006(5)
C12 0.023(6) 0.035(8) 0.030(6) 0.008(6) 0.000(5) 0.005(5)
C13 0.026(5) 0.022(6) 0.007(5) -0.004(4) -0.001(4) -0.002(5)
C14 0.017(5) 0.029(7) 0.015(5) -0.002(5) 0.003(4) -0.005(5)
C15 0.013(5) 0.019(6) 0.022(6) -0.004(4) 0.006(4) -0.003(4)
C16 0.016(5) 0.019(6) 0.021(6) 0.005(5) 0.003(4) 0.003(4)
C17 0.021(6) 0.031(7) 0.031(6) 0.008(5) 0.007(5) 0.001(5)
C18 0.014(5) 0.023(7) 0.031(6) 0.009(5) -0.001(4) -0.004(4)
C19 0.016(5) 0.040(8) 0.013(5) 0.003(5) -0.010(4) -0.003(5)
C20 0.015(5) 0.022(6) 0.012(5) 0.009(4) 0.003(4) 0.010(4)
C21 0.011(5) 0.027(7) 0.017(5) 0.004(5) -0.001(4) -0.001(4)
C22 0.022(5) 0.042(8) 0.013(5) -0.006(5) 0.010(4) -0.012(5)
C23 0.020(5) 0.038(8) 0.019(6) 0.004(5) -0.001(4) -0.009(5)
C24 0.021(5) 0.028(7) 0.016(5) -0.003(5) -0.001(4) 0.005(5)
C25 0.010(5) 0.017(6) 0.021(5) 0.001(4) 0.002(4) -0.007(4)
C26 0.015(5) 0.030(7) 0.016(5) -0.001(5) 0.002(4) 0.001(5)
C27 0.012(5) 0.014(6) 0.018(5) 0.005(4) -0.001(4) -0.004(4)
C28 0.008(4) 0.017(6) 0.020(5) -0.006(5) 0.003(4) -0.006(4)
C29 0.012(5) 0.034(7) 0.018(5) -0.005(5) -0.004(4) 0.009(5)
C30 0.014(5) 0.032(7) 0.036(7) -0.002(5) 0.001(5) 0.004(5)
C31 0.026(6) 0.036(8) 0.029(6) -0.003(5) 0.002(5) 0.010(5)
C32 0.025(5) 0.020(6) 0.016(5) -0.002(5) 0.003(4) 0.004(5)
C33 0.016(5) 0.018(6) 0.019(5) -0.001(4) 0.001(4) 0.005(4)
C34 0.018(5) 0.028(7) 0.009(5) -0.003(4) -0.005(4) 0.002(4)
C35 0.032(6) 0.048(9) 0.019(6) -0.003(5) 0.013(5) 0.004(6)
C36 0.015(5) 0.036(7) 0.012(5) -0.007(5) 0.007(4) -0.006(4)
C37 0.016(5) 0.025(7) 0.020(5) -0.002(5) 0.002(4) -0.001(5)
C38 0.017(5) 0.022(6) 0.013(5) 0.003(4) 0.006(4) -0.004(4)
C39 0.023(6) 0.052(9) 0.015(6) -0.015(5) 0.000(4) -0.005(5)
C40 0.033(6) 0.033(8) 0.041(8) -0.019(6) -0.006(5) 0.001(6)
C41 0.051(8) 0.058(11) 0.077(11) -0.046(9) -0.023(7) 0.030(8)
C42 0.075(10) 0.056(12) 0.069(11) -0.043(9) -0.023(8) 0.011(9)
C43 0.041(7) 0.063(11) 0.046(9) -0.032(8) -0.023(6) -0.001(7)
C44 0.014(5) 0.027(7) 0.019(5) 0.011(5) 0.004(4) 0.000(5)
C45 0.023(5) 0.024(7) 0.018(5) 0.008(5) 0.002(4) 0.000(5)
C46 0.030(6) 0.033(8) 0.032(7) 0.008(5) 0.014(5) 0.001(5)
C47 0.020(6) 0.061(10) 0.024(6) 0.024(6) 0.005(5) 0.010(6)
C48 0.017(5) 0.058(10) 0.018(6) 0.016(6) 0.002(4) 0.011(6)
P1 0.0206(14) 0.040(2) 0.0138(14) 0.0005(12) 0.0026(11) 0.0033(13)
F1 0.017(3) 0.047(5) 0.022(3) 0.001(3) 0.003(2) 0.002(3)
F2 0.032(3) 0.054(5) 0.028(4) 0.010(3) 0.013(3) 0.009(3)
F3 0.028(3) 0.058(5) 0.022(3) 0.002(3) -0.001(3) -0.003(3)
F4 0.027(3) 0.048(5) 0.019(3) 0.008(3) 0.010(2) 0.009(3)
F5 0.025(3) 0.036(4) 0.026(3) 0.003(3) 0.002(3) 0.007(3)
F6 0.025(3) 0.042(4) 0.024(3) -0.008(3) 0.001(2) -0.001(3)
P2 0.0225(15) 0.033(2) 0.0317(17) 0.0051(14) -0.0017(12) -0.0050(13)
F7 0.020(3) 0.054(5) 0.042(4) 0.019(3) 0.001(3) 0.003(3)
F8 0.032(4) 0.069(6) 0.038(4) 0.019(4) -0.012(3) -0.020(3)
F9 0.046(4) 0.037(5) 0.082(6) -0.004(4) 0.006(4) -0.012(3)
F10 0.026(3) 0.059(6) 0.058(5) 0.000(4) -0.007(3) -0.004(3)
F11 0.048(4) 0.038(5) 0.053(5) 0.001(4) 0.010(3) -0.003(3)
F12 0.029(3) 0.087(6) 0.027(4) 0.011(4) 0.000(3) -0.008(3)
P3 0.046(2) 0.039(2) 0.036(2) 0.0026(16) -0.0095(15) -0.0002(16)
F13 0.066(5) 0.108(8) 0.067(6) -0.001(5) 0.013(4) -0.039(5)
F14 0.125(9) 0.143(11) 0.102(9) -0.038(8) 0.056(7) -0.040(8)
F15 0.075(6) 0.058(7) 0.180(12) 0.011(7) -0.051(6) 0.001(5)
F16 0.046(5) 0.067(7) 0.148(9) -0.040(6) -0.027(5) 0.006(4)
F17 0.127(9) 0.057(9) 0.259(18) 0.038(9) -0.030(10) -0.010(7)
F18 0.125(10) 0.55(3) 0.043(7) -0.119(13) 0.028(7) -0.093(14)
P4 0.0381(18) 0.032(2) 0.059(2) -0.0110(17) 0.0155(16) -0.0027(16)
F19 0.130(7) 0.045(6) 0.043(5) -0.007(4) 0.033(5) -0.016(5)
F20 0.071(5) 0.039(5) 0.046(5) -0.007(4) 0.019(4) -0.014(4)
F21 0.049(4) 0.057(6) 0.102(7) -0.036(5) 0.038(4) -0.028(4)
F22 0.123(7) 0.067(7) 0.115(8) -0.044(6) 0.091(7) -0.048(6)
F23 0.056(5) 0.057(6) 0.089(7) 0.012(5) -0.012(4) 0.002(4)
F24 0.076(6) 0.083(8) 0.180(12) -0.063(8) -0.047(7) 0.039(6)
N13 0.030(6) 0.053(8) 0.035(6) -0.009(5) -0.008(5) 0.003(5)
C49 0.034(7) 0.030(8) 0.044(8) -0.004(6) 0.006(6) -0.003(6)
C50 0.068(11) 0.069(13) 0.131(17) -0.005(11) 0.054(11) 0.012(9)
N14 0.050(8) 0.164(18) 0.044(8) -0.017(10) 0.000(7) 0.015(8)
C51 0.041(8) 0.075(13) 0.059(11) -0.041(10) -0.003(8) 0.000(8)
C52 0.072(10) 0.060(12) 0.080(13) -0.020(9) 0.027(9) -0.008(8)

loop_
_atom_type_symbol
_atom_type_description
_atom_type_scat_dispersion_real
_atom_type_scat_dispersion_imag
_atom_type_scat_source
C C 0.0033 0.0016 'International Tables Vol C Tables 4.2.6.8 and 6.1.1.4'
H H 0.0000 0.0000 'International Tables Vol C Tables 4.2.6.8 and 6.1.1.4'
N N 0.0061 0.0033 'International Tables Vol C Tables 4.2.6.8 and 6.1.1.4'
F F 0.0171 0.0103 'International Tables Vol C Tables 4.2.6.8 and 6.1.1.4'
P P 0.1023 0.0942 'International Tables Vol C Tables 4.2.6.8 and 6.1.1.4'
Cl Cl 0.1484 0.1585 'International Tables Vol C Tables 4.2.6.8 and 6.1.1.4'
Ru Ru -1.2594 0.8363 'International Tables Vol C Tables 4.2.6.8 and 6.1.1.4'
Pt Pt -1.7033 8.3905 'International Tables Vol C Tables 4.2.6.8 and 6.1.1.4'
O O 0.0106 0.0060 'International Tables Vol C Tables 4.2.6.8 and 6.1.1.4'

loop_
_geom_angle_atom_site_label_1
_geom_angle_atom_site_label_2
_geom_angle_atom_site_label_3
_geom_angle
_geom_angle_site_symmetry_1
_geom_angle_site_symmetry_3
_geom_angle_publ_flag
N2 Ru1 N7 178.9(3) . . ?
N2 Ru1 N9 102.3(3) . . ?
N7 Ru1 N9 78.7(3) . . ?
N2 Ru1 N5 78.9(3) . . ?
N7 Ru1 N5 101.6(3) . . ?
N9 Ru1 N5 95.5(3) . . ?
N2 Ru1 N10 99.7(3) . . ?
N7 Ru1 N10 79.4(3) . . ?
N9 Ru1 N10 158.0(3) . . ?
N5 Ru1 N10 87.8(3) . . ?
N2 Ru1 N6 78.3(3) . . ?
N7 Ru1 N6 101.3(3) . . ?
N9 Ru1 N6 88.9(3) . . ?
N5 Ru1 N6 157.2(3) . . ?
N10 Ru1 N6 96.4(3) . . ?
N1 Pt1 N3 82.0(3) . . ?
N1 Pt1 N4 80.4(3) . . ?
N3 Pt1 N4 162.4(3) . . ?
N1 Pt1 Cl1 177.4(2) . . ?
N3 Pt1 Cl1 98.7(2) . . ?
N4 Pt1 Cl1 98.9(2) . . ?
N8 Pt2 N12 81.4(3) . . ?
N8 Pt2 N11 81.7(3) . . ?
N12 Pt2 N11 163.0(3) . . ?
N8 Pt2 Cl2 179.7(3) . . ?
N12 Pt2 Cl2 98.3(2) . . ?
N11 Pt2 Cl2 98.6(2) . . ?
C3 N1 C1 124.7(8) . . ?
C3 N1 Pt1 119.1(7) . . ?
C1 N1 Pt1 116.1(6) . . ?
C2 N2 C4 123.5(8) . . ?
C2 N2 Ru1 117.9(6) . . ?
C4 N2 Ru1 118.5(6) . . ?
C5 N3 C9 115.0(9) . . ?
C5 N3 Pt1 129.9(7) . . ?
C9 N3 Pt1 114.6(6) . . ?
C14 N4 C10 118.9(9) . . ?
C14 N4 Pt1 113.6(7) . . ?
C10 N4 Pt1 127.0(7) . . ?
C19 N5 C15 117.6(8) . . ?
C19 N5 Ru1 127.0(7) . . ?
C15 N5 Ru1 114.4(6) . . ?
C24 N6 C20 118.0(8) . . ?
C24 N6 Ru1 126.0(7) . . ?
C20 N6 Ru1 114.9(6) . . ?
C27 N7 C25 123.8(8) . . ?
C27 N7 Ru1 116.8(6) . . ?
C25 N7 Ru1 119.3(6) . . ?
C26 N8 C28 125.8(8) . . ?
C26 N8 Pt2 118.0(7) . . ?
C28 N8 Pt2 116.1(6) . . ?
C29 N9 C33 117.7(8) . . ?
C29 N9 Ru1 126.4(7) . . ?
C33 N9 Ru1 114.5(6) . . ?
C34 N10 C38 118.3(8) . . ?
C34 N10 Ru1 126.7(6) . . ?
C38 N10 Ru1 113.9(6) . . ?
C43 N11 C39 119.0(11) . . ?
C43 N11 Pt2 127.8(9) . . ?
C39 N11 Pt2 113.1(7) . . ?
C44 N12 C48 117.4(10) . . ?
C44 N12 Pt2 114.8(7) . . ?
C48 N12 Pt2 127.1(7) . . ?
N1 C1 C2 115.1(9) . . ?
N1 C1 C9 113.9(8) . . ?
C2 C1 C9 131.0(9) . . ?
N2 C2 C1 117.2(9) . . ?
N2 C2 C15 113.9(8) . . ?
C1 C2 C15 128.5(9) . . ?
N1 C3 C4 117.3(9) . . ?
N1 C3 C14 110.7(8) . . ?
C4 C3 C14 131.6(9) . . ?
N2 C4 C3 117.2(9) . . ?
N2 C4 C20 112.0(8) . . ?
C3 C4 C20 130.7(9) . . ?
N3 C5 C6 123.7(10) . . ?
C5 C6 C7 119.7(10) . . ?
C8 C7 C6 117.6(11) . . ?
C9 C8 C7 120.6(10) . . ?
C8 C9 N3 123.1(9) . . ?
C8 C9 C1 125.2(9) . . ?
N3 C9 C1 111.4(9) . . ?
N4 C10 C11 122.9(10) . . ?
C10 C11 C12 118.6(10) . . ?
C13 C12 C11 119.4(11) . . ?
C12 C13 C14 119.5(9) . . ?
N4 C14 C13 120.5(9) . . ?
N4 C14 C3 115.5(9) . . ?
C13 C14 C3 123.8(9) . . ?
N5 C15 C16 120.3(8) . . ?
N5 C15 C2 113.7(8) . . ?
C16 C15 C2 125.6(9) . . ?
C17 C16 C15 120.3(9) . . ?
C16 C17 C18 119.9(10) . . ?
C17 C18 C19 118.9(9) . . ?
N5 C19 C18 123.0(9) . . ?
N6 C20 C21 123.1(8) . . ?
N6 C20 C4 113.9(8) . . ?
C21 C20 C4 122.4(8) . . ?
C20 C21 C22 117.8(9) . . ?
C21 C22 C23 118.6(9) . . ?
C24 C23 C22 119.0(9) . . ?
N6 C24 C23 123.3(9) . . ?
N7 C25 C26 116.2(8) . . ?
N7 C25 C33 112.0(8) . . ?
C26 C25 C33 131.7(9) . . ?
N8 C26 C25 117.1(9) . . ?
N8 C26 C39 112.6(8) . . ?
C25 C26 C39 130.3(9) . . ?
N7 C27 C28 117.5(9) . . ?
N7 C27 C38 113.4(8) . . ?
C28 C27 C38 128.8(9) . . ?
N8 C28 C27 115.3(9) . . ?
N8 C28 C44 113.8(8) . . ?
C27 C28 C44 130.5(9) . . ?
N9 C29 C30 123.2(9) . . ?
C29 C30 C31 119.1(9) . . ?
C32 C31 C30 118.8(10) . . ?
C31 C32 C33 119.6(9) . . ?
N9 C33 C32 121.7(8) . . ?
N9 C33 C25 114.4(8) . . ?
C32 C33 C25 123.8(9) . . ?
N10 C34 C35 121.9(9) . . ?
C36 C35 C34 119.7(9) . . ?
C37 C36 C35 119.4(9) . . ?
C36 C37 C38 119.2(9) . . ?
N10 C38 C37 121.4(8) . . ?
N10 C38 C27 114.3(8) . . ?
C37 C38 C27 123.9(8) . . ?
C40 C39 N11 120.4(10) . . ?
C40 C39 C26 126.1(10) . . ?
N11 C39 C26 113.4(10) . . ?
C39 C40 C41 120.7(12) . . ?
C42 C41 C40 117.1(13) . . ?
C43 C42 C41 120.8(13) . . ?
N11 C43 C42 121.9(12) . . ?
C45 C44 N12 122.0(9) . . ?
C45 C44 C28 125.0(9) . . ?
N12 C44 C28 112.7(9) . . ?
C44 C45 C46 119.1(10) . . ?
C47 C46 C45 119.1(11) . . ?
C48 C47 C46 119.8(11) . . ?
C47 C48 N12 122.5(10) . . ?
F6 P1 F3 179.6(4) . . ?
F6 P1 F2 89.8(4) . . ?
F3 P1 F2 90.0(4) . . ?
F6 P1 F1 89.5(3) . . ?
F3 P1 F1 90.8(3) . . ?
F2 P1 F1 88.7(3) . . ?
F6 P1 F5 89.9(3) . . ?
F3 P1 F5 90.3(4) . . ?
F2 P1 F5 179.3(4) . . ?
F1 P1 F5 90.7(3) . . ?
F6 P1 F4 90.2(3) . . ?
F3 P1 F4 89.5(3) . . ?
F2 P1 F4 90.2(3) . . ?
F1 P1 F4 178.8(4) . . ?
F5 P1 F4 90.5(3) . . ?
F8 P2 F9 90.4(4) . . ?
F8 P2 F12 179.6(5) . . ?
F9 P2 F12 90.0(4) . . ?
F8 P2 F11 89.6(4) . . ?
F9 P2 F11 179.9(5) . . ?
F12 P2 F11 90.1(4) . . ?
F8 P2 F7 89.7(3) . . ?
F9 P2 F7 90.1(4) . . ?
F12 P2 F7 90.5(3) . . ?
F11 P2 F7 90.0(4) . . ?
F8 P2 F10 89.9(4) . . ?
F9 P2 F10 90.8(4) . . ?
F12 P2 F10 89.9(4) . . ?
F11 P2 F10 89.1(4) . . ?
F7 P2 F10 179.0(5) . . ?
F18 P3 F15 93.3(11) . . ?
F18 P3 F17 97.2(11) . . ?
F15 P3 F17 169.5(9) . . ?
F18 P3 F16 90.1(6) . . ?
F15 P3 F16 90.1(5) . . ?
F17 P3 F16 89.8(6) . . ?
F18 P3 F14 178.7(7) . . ?
F15 P3 F14 86.7(7) . . ?
F17 P3 F14 82.9(8) . . ?
F16 P3 F14 91.2(6) . . ?
F18 P3 F13 89.9(6) . . ?
F15 P3 F13 90.5(5) . . ?
F17 P3 F13 89.6(6) . . ?
F16 P3 F13 179.4(6) . . ?
F14 P3 F13 88.9(5) . . ?
F24 P4 F23 178.7(6) . . ?
F24 P4 F22 89.2(7) . . ?
F23 P4 F22 91.4(6) . . ?
F24 P4 F19 90.2(6) . . ?
F23 P4 F19 89.2(5) . . ?
F22 P4 F19 179.3(6) . . ?
F24 P4 F20 90.2(5) . . ?
F23 P4 F20 91.0(4) . . ?
F22 P4 F20 88.7(4) . . ?
F19 P4 F20 91.8(4) . . ?
F24 P4 F21 89.4(5) . . ?
F23 P4 F21 89.4(5) . . ?
F22 P4 F21 89.6(4) . . ?
F19 P4 F21 89.9(4) . . ?
F20 P4 F21 178.3(4) . . ?
N13 C49 C50 177.4(15) . . ?
N14 C51 C52 178.7(19) . . ?
C55 O1 C54 113.4(14) . . ?
O1 C54 C53 102.3(15) . . ?
O1 C55 C56 104.9(14) . . ?

loop_
_geom_bond_atom_site_label_1
_geom_bond_atom_site_label_2
_geom_bond_distance
_geom_bond_site_symmetry_2
_geom_bond_publ_flag
Ru1 N2 1.982(8) . ?
Ru1 N7 1.986(8) . ?
Ru1 N9 2.070(8) . ?
Ru1 N5 2.072(8) . ?
Ru1 N10 2.083(7) . ?
Ru1 N6 2.086(8) . ?
Pt1 N1 1.923(8) . ?
Pt1 N3 1.982(8) . ?
Pt1 N4 1.999(9) . ?
Pt1 Cl1 2.291(2) . ?
Pt2 N8 1.928(7) . ?
Pt2 N12 1.987(9) . ?
Pt2 N11 2.006(10) . ?
Pt2 Cl2 2.294(2) . ?
N1 C3 1.339(12) . ?
N1 C1 1.367(12) . ?
N2 C2 1.347(12) . ?
N2 C4 1.365(12) . ?
N3 C5 1.340(13) . ?
N3 C9 1.406(12) . ?
N4 C14 1.347(12) . ?
N4 C10 1.354(13) . ?
N5 C19 1.343(12) . ?
N5 C15 1.368(12) . ?
N6 C24 1.327(12) . ?
N6 C20 1.358(12) . ?
N7 C27 1.361(12) . ?
N7 C25 1.364(12) . ?
N8 C26 1.337(12) . ?
N8 C28 1.351(12) . ?
N9 C29 1.331(11) . ?
N9 C33 1.378(12) . ?
N10 C34 1.335(11) . ?
N10 C38 1.358(11) . ?
N11 C43 1.314(14) . ?
N11 C39 1.393(13) . ?
N12 C44 1.361(12) . ?
N12 C48 1.370(13) . ?
C1 C2 1.429(13) . ?
C1 C9 1.476(14) . ?
C2 C15 1.467(13) . ?
C3 C4 1.396(12) . ?
C3 C14 1.471(14) . ?
C4 C20 1.486(12) . ?
C5 C6 1.383(15) . ?
C6 C7 1.386(14) . ?
C7 C8 1.377(14) . ?
C8 C9 1.347(14) . ?
C10 C11 1.365(15) . ?
C11 C12 1.386(14) . ?
C12 C13 1.373(14) . ?
C13 C14 1.406(14) . ?
C15 C16 1.392(13) . ?
C16 C17 1.350(13) . ?
C17 C18 1.355(14) . ?
C18 C19 1.376(14) . ?
C20 C21 1.381(13) . ?
C21 C22 1.402(13) . ?
C22 C23 1.402(13) . ?
C23 C24 1.367(14) . ?
C25 C26 1.401(12) . ?
C25 C33 1.479(12) . ?
C26 C39 1.497(14) . ?
C27 C28 1.414(13) . ?
C27 C38 1.479(13) . ?
C28 C44 1.473(14) . ?
C29 C30 1.373(14) . ?
C30 C31 1.391(14) . ?
C31 C32 1.375(13) . ?
C32 C33 1.378(13) . ?
C34 C35 1.379(13) . ?
C35 C36 1.367(14) . ?
C36 C37 1.357(13) . ?
C37 C38 1.394(13) . ?
C39 C40 1.353(16) . ?
C40 C41 1.398(16) . ?
C41 C42 1.376(19) . ?
C42 C43 1.373(19) . ?
C44 C45 1.357(14) . ?
C45 C46 1.394(14) . ?
C46 C47 1.366(15) . ?
C47 C48 1.341(16) . ?
P1 F6 1.590(6) . ?
P1 F3 1.599(6) . ?
P1 F2 1.605(7) . ?
P1 F1 1.608(6) . ?
P1 F5 1.609(7) . ?
P1 F4 1.614(6) . ?
P2 F8 1.584(7) . ?
P2 F9 1.586(8) . ?
P2 F12 1.589(7) . ?
P2 F11 1.600(8) . ?
P2 F7 1.600(6) . ?
P2 F10 1.606(7) . ?
P3 F18 1.488(10) . ?
P3 F15 1.541(10) . ?
P3 F17 1.544(12) . ?
P3 F16 1.562(8) . ?
P3 F14 1.569(10) . ?
P3 F13 1.582(8) . ?
P4 F24 1.559(9) . ?
P4 F23 1.565(8) . ?
P4 F22 1.575(9) . ?
P4 F19 1.585(8) . ?
P4 F20 1.595(8) . ?
P4 F21 1.608(8) . ?
N13 C49 1.121(13) . ?
C49 C50 1.448(18) . ?
N14 C51 1.11(2) . ?
C51 C52 1.48(2) . ?
O1 C55 1.494(18) . ?
O1 C54 1.52(2) . ?
C53 C54 1.52(2) . ?
C55 C56 1.56(2) . ?
